data_7061232
loop_
_publ_author_name
'Lobana, Tarlok S.'
'Sandhu, Amanpreet K.'
'Hundal, Geeta'
'Jasinski, Jerry P.'

_publ_section_title
;
 Heterocyclic-2-thione derivatives of metals incorporating cyclopalladated
 azobenzenes of variable nuclearity and N,S-bridged 1D polymer of
 [bis(pyridine-2-thiolato)mercury(ii)]
;
_journal_issue 6
_journal_name_full 'New Journal of Chemistry'
_journal_page_first 2722
_journal_page_last 2729
_journal_paper_doi 10.1039/D1NJ05564J
_journal_volume 46
_journal_year 2022
_chemical_formula_moiety 'C42 H42 N6 O4 Pd2 S2'
_chemical_formula_sum 'C42 H42 N6 O4 Pd2 S2'
_chemical_formula_weight 971.73
_space_group_crystal_system orthorhombic
_space_group_IT_number 60
_space_group_name_Hall '-P 2n 2ab'
_space_group_name_H-M_alt 'P b c n'
_atom_sites_solution_hydrogens geom
_audit_creation_method SHELXL-2018/3
_audit_update_record
;
2021-12-30 deposited with the CCDC.	2022-01-10 downloaded from the CCDC.
;
_cell_angle_alpha 90
_cell_angle_beta 90
_cell_angle_gamma 90
_cell_formula_units_Z 4
_cell_length_a 23.367(6)
_cell_length_b 11.818(3)
_cell_length_c 14.969(4)
_cell_measurement_reflns_used 6194
_cell_measurement_temperature 296(2)
_cell_measurement_theta_max 27.46
_cell_measurement_theta_min 2.72
_cell_volume 4133.7(19)
_computing_cell_refinement 'Bruker SAINT'
_computing_data_collection 'Bruker APEX2'
_computing_data_reduction 'Bruker SAINT'
_computing_molecular_graphics 'Bruker SHELXTL'
_computing_publication_material 'Bruker SHELXTL'
_computing_structure_refinement 'SHELXL-2018/3 (Sheldrick, 2018)'
_computing_structure_solution 'SHELXS-97 (Sheldrick 2008)'
_diffrn_ambient_temperature 296(2)
_diffrn_measured_fraction_theta_full 0.948
_diffrn_measured_fraction_theta_max 0.942
_diffrn_measurement_device_type 'Bruker APEX-II CCD'
_diffrn_measurement_method '\f and \w scans'
_diffrn_radiation_monochromator graphite
_diffrn_radiation_source 'fine-focus sealed tube'
_diffrn_radiation_type MoK\a
_diffrn_radiation_wavelength 0.71073
_diffrn_reflns_av_R_equivalents 0.0830
_diffrn_reflns_av_unetI/netI 0.0764
_diffrn_reflns_Laue_measured_fraction_full 0.948
_diffrn_reflns_Laue_measured_fraction_max 0.942
_diffrn_reflns_limit_h_max 28
_diffrn_reflns_limit_h_min -30
_diffrn_reflns_limit_k_max 15
_diffrn_reflns_limit_k_min -10
_diffrn_reflns_limit_l_max 19
_diffrn_reflns_limit_l_min -14
_diffrn_reflns_number 17542
_diffrn_reflns_point_group_measured_fraction_full 0.948
_diffrn_reflns_point_group_measured_fraction_max 0.942
_diffrn_reflns_theta_full 25.242
_diffrn_reflns_theta_max 27.913
_diffrn_reflns_theta_min 2.362
_exptl_absorpt_coefficient_mu 1.020
_exptl_absorpt_correction_T_max 0.7456
_exptl_absorpt_correction_T_min 0.5293
_exptl_absorpt_correction_type multi-scan
_exptl_absorpt_process_details 'SADABS-2014/2 - Bruker AXS area detector scaling and absorption correction'
_exptl_crystal_colour yellow
_exptl_crystal_density_diffrn 1.561
_exptl_crystal_density_method 'not measured'
_exptl_crystal_description Prism
_exptl_crystal_F_000 1968
_exptl_crystal_size_max 0.13
_exptl_crystal_size_mid 0.11
_exptl_crystal_size_min 0.08
_refine_diff_density_max 1.843
_refine_diff_density_min -1.812
_refine_diff_density_rms 0.258
_refine_ls_extinction_coef 0.0030(8)
_refine_ls_extinction_expression Fc^*^=kFc[1+0.001xFc^2^\l^3^/sin(2\q)]^-1/4^
_refine_ls_extinction_method 'SHELXL-2018/3 (Sheldrick 2018)'
_refine_ls_goodness_of_fit_ref 1.055
_refine_ls_hydrogen_treatment constr
_refine_ls_matrix_type full
_refine_ls_number_parameters 256
_refine_ls_number_reflns 4671
_refine_ls_number_restraints 0
_refine_ls_restrained_S_all 1.055
_refine_ls_R_factor_all 0.1129
_refine_ls_R_factor_gt 0.0767
_refine_ls_shift/su_max 0.001
_refine_ls_shift/su_mean 0.000
_refine_ls_structure_factor_coef Fsqd
_refine_ls_weighting_details 'w=1/[\s^2^(Fo^2^)+(0.2000P)^2^] where P=(Fo^2^+2Fc^2^)/3'
_refine_ls_weighting_scheme calc
_refine_ls_wR_factor_gt 0.2274
_refine_ls_wR_factor_ref 0.2893
_reflns_Friedel_coverage 0.000
_reflns_number_gt 3074
_reflns_number_total 4671
_reflns_threshold_expression 'I > 2\s(I)'
_cod_data_source_file d1nj05564j2.cif
_cod_data_source_block added_by_encifer
_cod_depositor_comments
;
The following automatic conversions were performed:

data item '_exptl_absorpt_correction_type' value 'Multi-scan' was
changed to 'multi-scan' in accordance with the
/home/data/users/saulius/crontab/automatic-downloads/rss-feeds/RSC/lib/dictionaries/cif_core.dic
dictionary named 'cif_core.dic' version 2.4.2 last updated on
2011-04-26.

Automatic conversion script
Id: cif_fix_values 7556 2019-12-06 15:28:31Z antanas 

 Adding full bibliography for 7061231--7061235.cif.
;
_cod_original_cell_volume 4133.7(18)
_cod_database_code 7061232
_shelx_shelxl_version_number 2018/3
_shelx_space_group_comment
;
The symmetry employed for this shelxl refinement is uniquely defined
by the following loop, which should always be used as a source of
symmetry information in preference to the above space-group names.
They are only intended as comments.
;

loop_
_space_group_symop_operation_xyz
'x, y, z'
'x+1/2, -y+1/2, -z'
'-x, y, -z+1/2'
'-x+1/2, -y+1/2, z+1/2'
'-x, -y, -z'
'-x-1/2, y-1/2, z'
'x, -y, z-1/2'
'x-1/2, y-1/2, -z-1/2'

loop_
_atom_site_label
_atom_site_type_symbol
_atom_site_fract_x
_atom_site_fract_y
_atom_site_fract_z
_atom_site_U_iso_or_equiv
_atom_site_adp_type
_atom_site_occupancy
_atom_site_site_symmetry_order
_atom_site_calc_flag
_atom_site_refinement_flags_posn
_atom_site_refinement_flags_adp
_atom_site_refinement_flags_occupancy
_atom_site_disorder_assembly
_atom_site_disorder_group
C1 C 0.5018(3) 0.7099(7) 0.3627(5) 0.0436(17) Uani 1 1 d . . . . .
C2 C 0.5430(3) 0.6227(6) 0.3503(4) 0.0359(14) Uani 1 1 d . . . . .
C3 C 0.5993(3) 0.6542(6) 0.3387(4) 0.0409(15) Uani 1 1 d . . . . .
H3 H 0.627424 0.599163 0.332021 0.049 Uiso 1 1 calc R U . . .
C4 C 0.6143(3) 0.7683(6) 0.3368(4) 0.0472(17) Uani 1 1 d . . . . .
C5 C 0.6924(4) 0.9003(8) 0.3234(8) 0.076(3) Uani 1 1 d . . . . .
H5A H 0.682070 0.939490 0.377972 0.091 Uiso 1 1 calc R U . . .
H5B H 0.676042 0.940708 0.273153 0.091 Uiso 1 1 calc R U . . .
C6 C 0.7567(4) 0.8937(10) 0.3143(8) 0.085(3) Uani 1 1 d . . . . .
H6A H 0.772312 0.853319 0.364383 0.128 Uiso 1 1 calc R U . . .
H6B H 0.772348 0.968778 0.312817 0.128 Uiso 1 1 calc R U . . .
H6C H 0.766321 0.854789 0.260083 0.128 Uiso 1 1 calc R U . . .
C7 C 0.5738(3) 0.8538(7) 0.3443(5) 0.0520(18) Uani 1 1 d . . . . .
H7 H 0.584599 0.929456 0.340544 0.062 Uiso 1 1 calc R U . . .
C8 C 0.5174(3) 0.8243(6) 0.3575(5) 0.0480(17) Uani 1 1 d . . . . .
H8 H 0.489634 0.880294 0.363062 0.058 Uiso 1 1 calc R U . . .
C9 C 0.3792(3) 0.5443(6) 0.3979(4) 0.0425(15) Uani 1 1 d . . . . .
C10 C 0.3690(3) 0.4490(7) 0.4492(5) 0.0463(16) Uani 1 1 d . . . . .
H10 H 0.399817 0.407075 0.470533 0.056 Uiso 1 1 calc R U . . .
C11 C 0.3138(3) 0.4150(7) 0.4694(5) 0.0514(18) Uani 1 1 d . . . . .
H11 H 0.307240 0.350112 0.503040 0.062 Uiso 1 1 calc R U . . .
C12 C 0.2680(3) 0.4801(6) 0.4382(5) 0.0428(16) Uani 1 1 d . . . . .
C13 C 0.1981(4) 0.3606(7) 0.5096(5) 0.0570(19) Uani 1 1 d . . . . .
H13A H 0.215093 0.369551 0.568329 0.068 Uiso 1 1 calc R U . . .
H13B H 0.213075 0.291904 0.482932 0.068 Uiso 1 1 calc R U . . .
C14 C 0.1345(4) 0.3539(8) 0.5171(6) 0.067(2) Uani 1 1 d . . . . .
H14A H 0.124276 0.293225 0.556684 0.100 Uiso 1 1 calc R U . . .
H14B H 0.118304 0.340100 0.459160 0.100 Uiso 1 1 calc R U . . .
H14C H 0.119948 0.423959 0.540264 0.100 Uiso 1 1 calc R U . . .
C15 C 0.2783(3) 0.5770(6) 0.3877(5) 0.0482(17) Uani 1 1 d . . . . .
H15 H 0.247498 0.619854 0.367539 0.058 Uiso 1 1 calc R U . . .
C16 C 0.3332(3) 0.6106(6) 0.3671(5) 0.0462(16) Uani 1 1 d . . . . .
H16 H 0.339712 0.675532 0.333509 0.055 Uiso 1 1 calc R U . . .
C17 C 0.4720(3) 0.2375(7) 0.4010(5) 0.0503(17) Uani 1 1 d . . . . .
H17 H 0.500565 0.252606 0.442492 0.060 Uiso 1 1 calc R U . . .
C18 C 0.4418(4) 0.1398(7) 0.4086(5) 0.064(2) Uani 1 1 d . . . . .
H18 H 0.449903 0.089249 0.454557 0.077 Uiso 1 1 calc R U . . .
C19 C 0.3983(5) 0.1155(8) 0.3470(6) 0.072(3) Uani 1 1 d . . . . .
H19 H 0.376536 0.049843 0.351516 0.087 Uiso 1 1 calc R U . . .
C20 C 0.3892(4) 0.1926(7) 0.2795(6) 0.060(2) Uani 1 1 d . . . . .
H20 H 0.360599 0.179368 0.237574 0.072 Uiso 1 1 calc R U . . .
C21 C 0.4226(3) 0.2910(6) 0.2735(5) 0.0413(14) Uani 1 1 d . . . . .
N1 N 0.4364(2) 0.5766(5) 0.3813(4) 0.0391(12) Uani 1 1 d . . . . .
N2 N 0.4446(2) 0.6833(5) 0.3777(4) 0.0434(13) Uani 1 1 d . . . . .
N3 N 0.4622(3) 0.3121(5) 0.3367(3) 0.0417(13) Uani 1 1 d . . . . .
O1 O 0.6719(2) 0.7863(5) 0.3255(4) 0.0598(14) Uani 1 1 d . . . . .
O2 O 0.2114(2) 0.4558(5) 0.4549(4) 0.0580(14) Uani 1 1 d . . . . .
S1 S 0.59065(7) 0.38592(16) 0.31291(12) 0.0458(5) Uani 1 1 d . . . . .
Pd1 Pd 0.50545(2) 0.47304(4) 0.34569(3) 0.0340(3) Uani 1 1 d . . . . .

loop_
_atom_site_aniso_label
_atom_site_aniso_U_11
_atom_site_aniso_U_22
_atom_site_aniso_U_33
_atom_site_aniso_U_23
_atom_site_aniso_U_13
_atom_site_aniso_U_12
C1 0.050(4) 0.044(4) 0.037(4) -0.007(3) -0.002(3) -0.002(3)
C2 0.034(3) 0.043(3) 0.030(3) -0.002(3) -0.006(2) -0.004(3)
C3 0.044(4) 0.043(3) 0.036(3) -0.004(3) -0.001(3) -0.006(3)
C4 0.054(4) 0.045(4) 0.043(4) -0.003(3) 0.001(3) -0.001(3)
C5 0.059(5) 0.057(5) 0.112(8) 0.000(5) 0.001(5) -0.015(5)
C6 0.046(5) 0.081(7) 0.129(9) 0.010(7) 0.008(5) -0.015(5)
C7 0.053(4) 0.045(4) 0.058(5) -0.010(3) 0.001(3) -0.006(3)
C8 0.050(4) 0.041(4) 0.053(4) -0.011(3) -0.001(3) 0.000(3)
C9 0.042(4) 0.052(4) 0.034(3) -0.006(3) 0.005(3) 0.000(3)
C10 0.039(4) 0.061(4) 0.038(3) 0.001(3) 0.003(3) -0.002(3)
C11 0.052(4) 0.055(4) 0.047(4) 0.014(3) 0.011(3) 0.006(3)
C12 0.036(4) 0.044(4) 0.049(4) -0.002(3) 0.001(3) -0.001(3)
C13 0.063(5) 0.056(4) 0.053(4) -0.001(4) 0.010(4) -0.007(4)
C14 0.055(5) 0.076(5) 0.069(5) -0.005(5) 0.005(4) -0.021(4)
C15 0.039(4) 0.054(4) 0.052(4) 0.007(4) -0.004(3) 0.000(3)
C16 0.047(4) 0.042(3) 0.050(4) 0.006(3) -0.005(3) 0.002(3)
C17 0.055(4) 0.058(4) 0.038(4) 0.003(3) -0.001(3) 0.005(4)
C18 0.082(6) 0.055(4) 0.056(5) 0.016(4) -0.005(4) -0.015(4)
C19 0.089(7) 0.051(4) 0.077(6) 0.016(4) -0.003(5) -0.026(5)
C20 0.063(5) 0.056(4) 0.061(5) 0.002(4) -0.012(4) -0.017(4)
C21 0.038(3) 0.047(4) 0.040(3) -0.002(3) 0.000(3) -0.007(3)
N1 0.043(3) 0.044(3) 0.031(3) -0.006(2) 0.004(2) -0.003(3)
N2 0.037(3) 0.049(3) 0.044(3) -0.010(3) 0.005(2) 0.002(3)
N3 0.050(3) 0.041(3) 0.035(3) 0.000(2) -0.003(2) -0.004(3)
O1 0.047(3) 0.047(3) 0.085(4) -0.009(3) 0.005(3) -0.015(2)
O2 0.040(3) 0.058(3) 0.076(4) 0.016(3) 0.004(3) -0.002(2)
S1 0.0385(9) 0.0485(10) 0.0504(10) -0.0065(8) -0.0104(7) 0.0068(8)
Pd1 0.0353(4) 0.0387(4) 0.0281(4) -0.00166(18) -0.00296(17) -0.00088(17)

loop_
_atom_type_symbol
_atom_type_description
_atom_type_scat_dispersion_real
_atom_type_scat_dispersion_imag
_atom_type_scat_source
C C 0.0033 0.0016 'International Tables Vol C Tables 4.2.6.8 and 6.1.1.4'
H H 0.0000 0.0000 'International Tables Vol C Tables 4.2.6.8 and 6.1.1.4'
N N 0.0061 0.0033 'International Tables Vol C Tables 4.2.6.8 and 6.1.1.4'
O O 0.0106 0.0060 'International Tables Vol C Tables 4.2.6.8 and 6.1.1.4'
S S 0.1246 0.1234 'International Tables Vol C Tables 4.2.6.8 and 6.1.1.4'
Pd Pd -0.9988 1.0072 'International Tables Vol C Tables 4.2.6.8 and 6.1.1.4'

loop_
_geom_angle_atom_site_label_1
_geom_angle_atom_site_label_2
_geom_angle_atom_site_label_3
_geom_angle
_geom_angle_site_symmetry_1
_geom_angle_site_symmetry_3
_geom_angle_publ_flag
N2 C1 C8 118.5(7) . . ?
N2 C1 C2 120.5(7) . . ?
C8 C1 C2 121.0(7) . . ?
C3 C2 C1 117.8(7) . . ?
C3 C2 Pd1 131.4(5) . . ?
C1 C2 Pd1 110.6(5) . . ?
C2 C3 C4 120.3(7) . . ?
C2 C3 H3 119.9 . . ?
C4 C3 H3 119.9 . . ?
O1 C4 C7 124.3(7) . . ?
O1 C4 C3 113.5(7) . . ?
C7 C4 C3 122.2(8) . . ?
O1 C5 C6 106.7(8) . . ?
O1 C5 H5A 110.4 . . ?
C6 C5 H5A 110.4 . . ?
O1 C5 H5B 110.4 . . ?
C6 C5 H5B 110.4 . . ?
H5A C5 H5B 108.6 . . ?
C5 C6 H6A 109.5 . . ?
C5 C6 H6B 109.5 . . ?
H6A C6 H6B 109.5 . . ?
C5 C6 H6C 109.5 . . ?
H6A C6 H6C 109.5 . . ?
H6B C6 H6C 109.5 . . ?
C8 C7 C4 118.6(7) . . ?
C8 C7 H7 120.7 . . ?
C4 C7 H7 120.7 . . ?
C7 C8 C1 120.1(7) . . ?
C7 C8 H8 120.0 . . ?
C1 C8 H8 120.0 . . ?
C10 C9 C16 120.3(7) . . ?
C10 C9 N1 118.6(6) . . ?
C16 C9 N1 121.0(6) . . ?
C9 C10 C11 121.1(7) . . ?
C9 C10 H10 119.5 . . ?
C11 C10 H10 119.5 . . ?
C10 C11 C12 118.7(7) . . ?
C10 C11 H11 120.6 . . ?
C12 C11 H11 120.6 . . ?
O2 C12 C15 115.8(6) . . ?
O2 C12 C11 124.1(7) . . ?
C15 C12 C11 120.1(6) . . ?
O2 C13 C14 107.6(7) . . ?
O2 C13 H13A 110.2 . . ?
C14 C13 H13A 110.2 . . ?
O2 C13 H13B 110.2 . . ?
C14 C13 H13B 110.2 . . ?
H13A C13 H13B 108.5 . . ?
C13 C14 H14A 109.5 . . ?
C13 C14 H14B 109.5 . . ?
H14A C14 H14B 109.5 . . ?
C13 C14 H14C 109.5 . . ?
H14A C14 H14C 109.5 . . ?
H14B C14 H14C 109.5 . . ?
C16 C15 C12 121.2(7) . . ?
C16 C15 H15 119.4 . . ?
C12 C15 H15 119.4 . . ?
C15 C16 C9 118.5(7) . . ?
C15 C16 H16 120.8 . . ?
C9 C16 H16 120.8 . . ?
N3 C17 C18 122.6(7) . . ?
N3 C17 H17 118.7 . . ?
C18 C17 H17 118.7 . . ?
C17 C18 C19 119.7(8) . . ?
C17 C18 H18 120.2 . . ?
C19 C18 H18 120.2 . . ?
C20 C19 C18 117.3(8) . . ?
C20 C19 H19 121.3 . . ?
C18 C19 H19 121.3 . . ?
C19 C20 C21 120.6(8) . . ?
C19 C20 H20 119.7 . . ?
C21 C20 H20 119.7 . . ?
N3 C21 C20 119.4(7) . . ?
N3 C21 S1 121.6(5) . 3_655 ?
C20 C21 S1 118.9(6) . 3_655 ?
N2 N1 C9 114.5(6) . . ?
N2 N1 Pd1 116.9(4) . . ?
C9 N1 Pd1 128.1(5) . . ?
N1 N2 C1 111.9(6) . . ?
C17 N3 C21 120.3(7) . . ?
C17 N3 Pd1 117.5(5) . . ?
C21 N3 Pd1 122.0(5) . . ?
C4 O1 C5 118.5(7) . . ?
C12 O2 C13 118.5(6) . . ?
C21 S1 Pd1 107.1(2) 3_655 . ?
C2 Pd1 N1 79.0(2) . . ?
C2 Pd1 N3 177.8(2) . . ?
N1 Pd1 N3 99.8(2) . . ?
C2 Pd1 S1 91.4(2) . . ?
N1 Pd1 S1 170.14(16) . . ?
N3 Pd1 S1 89.84(18) . . ?
C2 Pd1 Pd1 94.24(16) . 3_655 ?
N1 Pd1 Pd1 100.68(15) . 3_655 ?
N3 Pd1 Pd1 84.05(13) . 3_655 ?
S1 Pd1 Pd1 82.18(5) . 3_655 ?

loop_
_geom_bond_atom_site_label_1
_geom_bond_atom_site_label_2
_geom_bond_distance
_geom_bond_site_symmetry_2
_geom_bond_publ_flag
C1 N2 1.391(8) . ?
C1 C8 1.403(11) . ?
C1 C2 1.423(10) . ?
C2 C3 1.379(9) . ?
C2 Pd1 1.975(7) . ?
C3 C4 1.393(10) . ?
C3 H3 0.9300 . ?
C4 O1 1.374(9) . ?
C4 C7 1.388(11) . ?
C5 O1 1.430(10) . ?
C5 C6 1.510(12) . ?
C5 H5A 0.9700 . ?
C5 H5B 0.9700 . ?
C6 H6A 0.9600 . ?
C6 H6B 0.9600 . ?
C6 H6C 0.9600 . ?
C7 C8 1.379(10) . ?
C7 H7 0.9300 . ?
C8 H8 0.9300 . ?
C9 C10 1.384(10) . ?
C9 C16 1.407(10) . ?
C9 N1 1.414(8) . ?
C10 C11 1.386(10) . ?
C10 H10 0.9300 . ?
C11 C12 1.397(10) . ?
C11 H11 0.9300 . ?
C12 O2 1.376(8) . ?
C12 C15 1.394(11) . ?
C13 O2 1.426(9) . ?
C13 C14 1.493(11) . ?
C13 H13A 0.9700 . ?
C13 H13B 0.9700 . ?
C14 H14A 0.9600 . ?
C14 H14B 0.9600 . ?
C14 H14C 0.9600 . ?
C15 C16 1.378(9) . ?
C15 H15 0.9300 . ?
C16 H16 0.9300 . ?
C17 N3 1.325(9) . ?
C17 C18 1.358(11) . ?
C17 H17 0.9300 . ?
C18 C19 1.402(12) . ?
C18 H18 0.9300 . ?
C19 C20 1.377(11) . ?
C19 H19 0.9300 . ?
C20 C21 1.403(10) . ?
C20 H20 0.9300 . ?
C21 N3 1.347(8) . ?
C21 S1 1.741(7) 3_655 ?
N1 N2 1.277(8) . ?
N1 Pd1 2.093(5) . ?
N3 Pd1 2.157(6) . ?
S1 Pd1 2.2944(19) . ?
Pd1 Pd1 2.8761(12) 3_655 ?

loop_
_geom_torsion_atom_site_label_1
_geom_torsion_atom_site_label_2
_geom_torsion_atom_site_label_3
_geom_torsion_atom_site_label_4
_geom_torsion
_geom_torsion_site_symmetry_1
_geom_torsion_site_symmetry_2
_geom_torsion_site_symmetry_3
_geom_torsion_site_symmetry_4
_geom_torsion_publ_flag
N2 C1 C2 C3 -177.9(6) . . . . ?
C8 C1 C2 C3 4.0(10) . . . . ?
N2 C1 C2 Pd1 5.7(8) . . . . ?
C8 C1 C2 Pd1 -172.4(6) . . . . ?
C1 C2 C3 C4 -1.8(9) . . . . ?
Pd1 C2 C3 C4 173.8(5) . . . . ?
C2 C3 C4 O1 179.5(6) . . . . ?
C2 C3 C4 C7 -1.5(10) . . . . ?
O1 C4 C7 C8 -178.6(7) . . . . ?
C3 C4 C7 C8 2.6(11) . . . . ?
C4 C7 C8 C1 -0.3(11) . . . . ?
N2 C1 C8 C7 178.8(7) . . . . ?
C2 C1 C8 C7 -3.0(12) . . . . ?
C16 C9 C10 C11 1.7(11) . . . . ?
N1 C9 C10 C11 178.5(6) . . . . ?
C9 C10 C11 C12 -1.2(11) . . . . ?
C10 C11 C12 O2 -179.1(7) . . . . ?
C10 C11 C12 C15 0.2(12) . . . . ?
O2 C12 C15 C16 179.6(7) . . . . ?
C11 C12 C15 C16 0.3(13) . . . . ?
C12 C15 C16 C9 0.3(12) . . . . ?
C10 C9 C16 C15 -1.3(11) . . . . ?
N1 C9 C16 C15 -177.9(6) . . . . ?
N3 C17 C18 C19 -0.2(14) . . . . ?
C17 C18 C19 C20 1.3(15) . . . . ?
C18 C19 C20 C21 0.2(15) . . . . ?
C19 C20 C21 N3 -2.9(13) . . . . ?
C19 C20 C21 S1 -179.9(7) . . . 3_655 ?
C10 C9 N1 N2 -145.0(7) . . . . ?
C16 C9 N1 N2 31.7(9) . . . . ?
C10 C9 N1 Pd1 43.9(9) . . . . ?
C16 C9 N1 Pd1 -139.4(6) . . . . ?
C9 N1 N2 C1 179.0(6) . . . . ?
Pd1 N1 N2 C1 -8.8(7) . . . . ?
C8 C1 N2 N1 -179.7(7) . . . . ?
C2 C1 N2 N1 2.2(9) . . . . ?
C18 C17 N3 C21 -2.5(12) . . . . ?
C18 C17 N3 Pd1 171.3(7) . . . . ?
C20 C21 N3 C17 4.0(11) . . . . ?
S1 C21 N3 C17 -179.0(6) 3_655 . . . ?
C20 C21 N3 Pd1 -169.5(6) . . . . ?
S1 C21 N3 Pd1 7.5(8) 3_655 . . . ?
C7 C4 O1 C5 1.7(11) . . . . ?
C3 C4 O1 C5 -179.4(7) . . . . ?
C6 C5 O1 C4 177.6(7) . . . . ?
C15 C12 O2 C13 -177.2(7) . . . . ?
C11 C12 O2 C13 2.1(11) . . . . ?
C14 C13 O2 C12 179.8(7) . . . . ?
